data_7025563
loop_
_publ_author_name
'Anselmo, Daniele'
'Escudero-Ad\'an, Eduardo C'
'Benet-Buchholz, Jordi'
'Kleij, Arjan W.'

_publ_section_title
;
 Isolation and characterization of a new type of
 mu-hydroxo-bis-Zn(salphen) assembly.
;
_journal_issue 37
_journal_name_full 'Dalton transactions (Cambridge, England : 2003)'
_journal_page_first 8733
_journal_page_last 8740
_journal_paper_doi 10.1039/c001801e
_journal_volume 39
_journal_year 2010
_chemical_formula_sum 'C73 H99 Cl2 N5 O5 Zn2'
_chemical_formula_weight 1328.21
_chemical_name_systematic
;
?
;
_space_group_IT_number 61
_symmetry_cell_setting orthorhombic
_symmetry_space_group_name_Hall '-P 2ac 2ab'
_symmetry_space_group_name_H-M 'P b c a'
_atom_sites_solution_hydrogens geom
_atom_sites_solution_primary direct
_atom_sites_solution_secondary difmap
_audit_creation_method SHELXL-97
_cell_angle_alpha 90.00
_cell_angle_beta 90.00
_cell_angle_gamma 90.00
_cell_formula_units_Z 8
_cell_length_a 23.195(5)
_cell_length_b 24.208(5)
_cell_length_c 24.371(5)
_cell_measurement_reflns_used 7345
_cell_measurement_temperature 100(2)
_cell_measurement_theta_max 28.47
_cell_measurement_theta_min 3.56
_cell_volume 13684(5)
_computing_cell_refinement 'Bruker APEX2 v2009.1-0'
_computing_data_collection 'Bruker APEX2 v2009.1-0'
_computing_data_reduction 'Bruker SAINT V7.60A'
_computing_molecular_graphics 'Bruker SHELXTL'
_computing_publication_material 'Bruker SHELXTL'
_computing_structure_refinement 'SHELXS-97 (Sheldrick, 2008)'
_computing_structure_solution 'SHELXS-97 (Sheldrick, 2008)'
_diffrn_ambient_temperature 100(2)
_diffrn_detector_area_resol_mean 512
_diffrn_detector_type '4K CCD area detector APEX II'
_diffrn_measured_fraction_theta_full 0.925
_diffrn_measured_fraction_theta_max 0.925
_diffrn_measurement_device_type 'Kappa 4-axis goniometer bruker-nonius'
_diffrn_measurement_method
;
Fullsphere data collection, phi and omega scans
;
_diffrn_measurement_specimen_support 'magnetic support whith 10 micron nylon fiber cryoloop'
_diffrn_radiation_monochromator 'Multilayer Montel 200 mirrors'
_diffrn_radiation_type MoK\a
_diffrn_radiation_wavelength 0.71073
_diffrn_reflns_av_R_equivalents 0.0000
_diffrn_reflns_av_sigmaI/netI 0.1912
_diffrn_reflns_limit_h_max 31
_diffrn_reflns_limit_h_min 0
_diffrn_reflns_limit_k_max 32
_diffrn_reflns_limit_k_min 0
_diffrn_reflns_limit_l_max 32
_diffrn_reflns_limit_l_min 0
_diffrn_reflns_number 16000
_diffrn_reflns_theta_full 28.47
_diffrn_reflns_theta_max 28.47
_diffrn_reflns_theta_min 3.56
_diffrn_source 'rotating anode X-ray tube'
_diffrn_source_current 70
_diffrn_source_power 50
_diffrn_source_size '3 mm x 0.3 mm fine focus'
_diffrn_source_type 'Bruker-Nonius FR 591'
_exptl_absorpt_coefficient_mu 0.832
_exptl_absorpt_correction_T_max 0.99
_exptl_absorpt_correction_T_min 0.82
_exptl_absorpt_correction_type empirical
_exptl_absorpt_process_details
;
TWINABS Version 2008/4 Bruker AXS
Blessing, Acta Cryst. (1995) A51 33-38
;
_exptl_crystal_colour yellow
_exptl_crystal_density_diffrn 1.289
_exptl_crystal_density_method 'not measured'
_exptl_crystal_description neddle
_exptl_crystal_F_000 5648
_exptl_crystal_size_max 0.10
_exptl_crystal_size_mid 0.05
_exptl_crystal_size_min 0.05
_refine_diff_density_max 0.879
_refine_diff_density_min -0.995
_refine_diff_density_rms 0.086
_refine_ls_extinction_method none
_refine_ls_goodness_of_fit_ref 0.831
_refine_ls_hydrogen_treatment noref
_refine_ls_matrix_type full
_refine_ls_number_parameters 800
_refine_ls_number_reflns 16000
_refine_ls_number_restraints 0
_refine_ls_restrained_S_all 0.831
_refine_ls_R_factor_all 0.1487
_refine_ls_R_factor_gt 0.0541
_refine_ls_shift/su_max 0.001
_refine_ls_shift/su_mean 0.000
_refine_ls_structure_factor_coef Fsqd
_refine_ls_weighting_details 'calc w=1/[\s^2^(Fo^2^)+(0.0181P)^2^+0.0000P] where P=(Fo^2^+2Fc^2^)/3'
_refine_ls_weighting_scheme calc
_refine_ls_wR_factor_gt 0.1118
_refine_ls_wR_factor_ref 0.1241
_reflns_number_gt 6395
_reflns_number_total 16000
_reflns_threshold_expression >2sigma(I)
_cod_data_source_file c001801e.txt
_cod_data_source_block da146-4
_cod_depositor_comments
;
The following automatic conversions were performed:
'_diffrn_measurement_specimen_suppport' tag replaced with
'_diffrn_measurement_specimen_support'.

Automatic conversion script
Id: cif_correct_tags 1440 2010-10-19 06:21:57Z saulius 

The following automatic conversions were performed:

'_symmetry_cell_setting' value 'Orthorhombic' changed to
'orthorhombic' according to
/home/saulius/struct/CIF-dictionaries/cif_core.dic dictionary named
'cif_core.dic' version 2.4.2 from 2011-04-26.

Automatic conversion script
Id: cif_fix_values 1891 2012-01-12 08:04:46Z andrius 
;
_cod_original_cell_volume 13685(5)
_cod_original_sg_symbol_H-M Pbca
_cod_database_code 7025563

loop_
_symmetry_equiv_pos_as_xyz
'x, y, z'
'-x+1/2, -y, z+1/2'
'-x, y+1/2, -z+1/2'
'x+1/2, -y+1/2, -z'
'-x, -y, -z'
'x-1/2, y, -z-1/2'
'x, -y-1/2, z-1/2'
'-x-1/2, y-1/2, z'

loop_
_atom_site_label
_atom_site_type_symbol
_atom_site_fract_x
_atom_site_fract_y
_atom_site_fract_z
_atom_site_U_iso_or_equiv
_atom_site_adp_type
_atom_site_occupancy
_atom_site_symmetry_multiplicity
_atom_site_calc_flag
_atom_site_refinement_flags
C1A C 0.83574(19) 0.13881(12) 0.19665(14) 0.0222(9) Uani 1 1 d .
C1B C 0.8177(2) 0.32819(14) 0.11699(14) 0.0264(9) Uani 1 1 d .
N1A N 0.92516(15) 0.17605(10) 0.27721(11) 0.0220(7) Uani 1 1 d .
N1B N 0.83789(16) 0.30617(10) 0.23557(11) 0.0235(8) Uani 1 1 d .
O1 O 0.94114(13) 0.24799(8) 0.16720(9) 0.0278(7) Uani 1 1 d .
H1 H 0.9421 0.2488 0.1348 0.033 Uiso 1 1 d R
O1A O 0.88600(13) 0.13286(9) 0.17592(9) 0.0266(7) Uani 1 1 d .
O1B O 0.86584(13) 0.34857(9) 0.13305(9) 0.0278(7) Uani 1 1 d .
Zn1A Zn 0.95534(2) 0.174685(14) 0.196473(15) 0.02161(11) Uani 1 1 d .
Zn1B Zn 0.91467(2) 0.319462(14) 0.193353(15) 0.02130(11) Uani 1 1 d .
C2A C 0.7849(2) 0.12862(13) 0.16282(15) 0.0281(10) Uani 1 1 d .
C2B C 0.7974(2) 0.33773(14) 0.06139(14) 0.0308(10) Uani 1 1 d .
N2A N 1.03270(16) 0.18524(10) 0.24160(11) 0.0244(8) Uani 1 1 d .
N2B N 0.93997(16) 0.32761(10) 0.27665(11) 0.0225(7) Uani 1 1 d .
O2A O 1.00616(12) 0.14040(8) 0.14002(8) 0.0221(6) Uani 1 1 d .
O2B O 0.98347(13) 0.36632(8) 0.17734(9) 0.0228(6) Uani 1 1 d .
C3A C 0.7324(2) 0.13086(13) 0.18743(15) 0.0301(10) Uani 1 1 d .
H3A H 0.6995 0.1235 0.1655 0.036 Uiso 1 1 calc R
C3B C 0.7450(2) 0.31778(15) 0.04698(15) 0.0359(11) Uani 1 1 d .
H3B H 0.7321 0.3241 0.0105 0.043 Uiso 1 1 calc R
C4A C 0.7235(2) 0.14328(13) 0.24299(15) 0.0327(11) Uani 1 1 d .
H4A H 0.6858 0.1431 0.2582 0.039 Uiso 1 1 calc R
C4B C 0.7085(2) 0.28846(15) 0.08226(16) 0.0384(11) Uani 1 1 d .
H4B H 0.6718 0.2759 0.0703 0.046 Uiso 1 1 calc R
C5A C 0.7703(2) 0.15569(13) 0.27467(15) 0.0283(10) Uani 1 1 d .
H5A H 0.7650 0.1649 0.3122 0.034 Uiso 1 1 calc R
C5B C 0.7274(2) 0.27842(14) 0.13479(15) 0.0323(11) Uani 1 1 d .
H5B H 0.7036 0.2578 0.1590 0.039 Uiso 1 1 calc R
C6A C 0.8262(2) 0.15502(13) 0.25268(14) 0.0263(10) Uani 1 1 d .
C6B C 0.77990(19) 0.29741(13) 0.15317(14) 0.0236(9) Uani 1 1 d .
C7A C 0.8721(2) 0.17048(13) 0.28933(14) 0.0266(10) Uani 1 1 d .
H7A H 0.8617 0.1772 0.3264 0.032 Uiso 1 1 calc R
C7B C 0.79250(19) 0.28914(13) 0.20956(14) 0.0250(9) Uani 1 1 d .
H7B H 0.7649 0.2691 0.2303 0.030 Uiso 1 1 calc R
C8A C 0.7921(2) 0.11863(15) 0.10100(15) 0.0356(11) Uani 1 1 d .
C8B C 0.8361(2) 0.36874(15) 0.02061(15) 0.0350(11) Uani 1 1 d .
C9A C 0.8185(2) 0.17084(15) 0.07471(14) 0.0397(12) Uani 1 1 d .
H9A1 H 0.8252 0.1642 0.0356 0.060 Uiso 1 1 calc R
H9A2 H 0.8552 0.1794 0.0927 0.060 Uiso 1 1 calc R
H9A3 H 0.7920 0.2020 0.0792 0.060 Uiso 1 1 calc R
C9B C 0.8080(3) 0.37208(18) -0.03630(15) 0.0504(14) Uani 1 1 d .
H9B1 H 0.8010 0.3347 -0.0502 0.076 Uiso 1 1 calc R
H9B2 H 0.8338 0.3917 -0.0615 0.076 Uiso 1 1 calc R
H9B3 H 0.7713 0.3920 -0.0336 0.076 Uiso 1 1 calc R
C10A C 0.8328(2) 0.06890(15) 0.08933(16) 0.0449(13) Uani 1 1 d .
H10C H 0.8359 0.0632 0.0496 0.067 Uiso 1 1 calc R
H10D H 0.8171 0.0355 0.1065 0.067 Uiso 1 1 calc R
H10E H 0.8711 0.0766 0.1045 0.067 Uiso 1 1 calc R
C10B C 0.8454(2) 0.42804(15) 0.04076(16) 0.0487(14) Uani 1 1 d .
H10F H 0.8079 0.4463 0.0451 0.073 Uiso 1 1 calc R
H10G H 0.8687 0.4483 0.0139 0.073 Uiso 1 1 calc R
H10H H 0.8654 0.4274 0.0761 0.073 Uiso 1 1 calc R
C11A C 0.7345(2) 0.10726(19) 0.07277(16) 0.0536(14) Uani 1 1 d .
H11C H 0.7096 0.1398 0.0762 0.080 Uiso 1 1 calc R
H11D H 0.7158 0.0755 0.0902 0.080 Uiso 1 1 calc R
H11E H 0.7412 0.0993 0.0339 0.080 Uiso 1 1 calc R
C11B C 0.8927(2) 0.33901(18) 0.01383(16) 0.0481(13) Uani 1 1 d .
H11F H 0.9130 0.3381 0.0491 0.072 Uiso 1 1 calc R
H11G H 0.9164 0.3585 -0.0133 0.072 Uiso 1 1 calc R
H11H H 0.8856 0.3012 0.0013 0.072 Uiso 1 1 calc R
C12A C 0.9673(2) 0.18889(12) 0.31722(14) 0.0250(10) Uani 1 1 d .
C12B C 0.8415(2) 0.30594(12) 0.29332(13) 0.0238(9) Uani 1 1 d .
C13A C 0.9561(2) 0.19562(13) 0.37324(14) 0.0313(10) Uani 1 1 d .
H13A H 0.9178 0.1922 0.3866 0.038 Uiso 1 1 calc R
C13B C 0.7946(2) 0.29849(14) 0.32808(15) 0.0303(10) Uani 1 1 d .
H13B H 0.7575 0.2911 0.3133 0.036 Uiso 1 1 calc R
C14A C 1.0008(2) 0.20732(14) 0.40918(15) 0.0327(11) Uani 1 1 d .
H14A H 0.9930 0.2123 0.4471 0.039 Uiso 1 1 calc R
C14B C 0.8022(2) 0.30184(15) 0.38377(16) 0.0387(12) Uani 1 1 d .
H14B H 0.7704 0.2953 0.4075 0.046 Uiso 1 1 calc R
C15A C 1.0564(2) 0.21169(13) 0.39017(15) 0.0333(11) Uani 1 1 d .
H15A H 1.0868 0.2195 0.4151 0.040 Uiso 1 1 calc R
C15B C 0.8547(2) 0.31448(17) 0.40561(16) 0.0438(12) Uani 1 1 d .
H15B H 0.8590 0.3177 0.4442 0.053 Uiso 1 1 calc R
C16A C 1.0685(2) 0.20484(12) 0.33532(14) 0.0264(10) Uani 1 1 d .
H16A H 1.1071 0.2074 0.3226 0.032 Uiso 1 1 calc R
C16B C 0.9015(2) 0.32256(15) 0.37182(14) 0.0337(10) Uani 1 1 d .
H16B H 0.9380 0.3312 0.3871 0.040 Uiso 1 1 calc R
C17A C 1.0239(2) 0.19416(12) 0.29844(14) 0.0248(10) Uani 1 1 d .
C17B C 0.89526(19) 0.31813(13) 0.31525(14) 0.0237(9) Uani 1 1 d .
C18A C 1.07892(19) 0.20034(12) 0.21631(14) 0.0225(9) Uani 1 1 d .
H18A H 1.1072 0.2192 0.2373 0.027 Uiso 1 1 calc R
C18B C 0.99308(19) 0.32887(12) 0.29085(13) 0.0224(9) Uani 1 1 d .
H18B H 1.0017 0.3218 0.3283 0.027 Uiso 1 1 calc R
C19A C 1.09135(19) 0.19146(12) 0.16025(14) 0.0224(9) Uani 1 1 d .
C19B C 1.0407(2) 0.34008(12) 0.25484(13) 0.0226(9) Uani 1 1 d .
C20A C 1.1442(2) 0.21163(13) 0.14099(15) 0.0290(10) Uani 1 1 d .
H20A H 1.1698 0.2290 0.1660 0.035 Uiso 1 1 calc R
C20B C 1.0958(2) 0.33557(12) 0.27775(15) 0.0250(9) Uani 1 1 d .
H20B H 1.0998 0.3264 0.3155 0.030 Uiso 1 1 calc R
C21A C 1.1600(2) 0.20700(13) 0.08718(15) 0.0321(10) Uani 1 1 d .
H21A H 1.1965 0.2197 0.0748 0.038 Uiso 1 1 calc R
C21B C 1.1440(2) 0.34414(13) 0.24664(14) 0.0294(10) Uani 1 1 d .
H21B H 1.1813 0.3425 0.2626 0.035 Uiso 1 1 calc R
C22A C 1.1204(2) 0.18276(14) 0.05070(14) 0.0308(10) Uani 1 1 d .
H22A H 1.1304 0.1809 0.0130 0.037 Uiso 1 1 calc R
C22B C 1.1370(2) 0.35544(12) 0.19052(15) 0.0290(10) Uani 1 1 d .
H22B H 1.1707 0.3600 0.1689 0.035 Uiso 1 1 calc R
C23A C 1.0688(2) 0.16195(13) 0.06618(14) 0.0256(10) Uani 1 1 d .
C23B C 1.0848(2) 0.36030(12) 0.16517(14) 0.0256(9) Uani 1 1 d .
C24A C 1.05278(19) 0.16409(12) 0.12326(14) 0.0225(9) Uani 1 1 d .
C24B C 1.03373(19) 0.35572(12) 0.19800(14) 0.0223(9) Uani 1 1 d .
C25A C 1.0253(2) 0.13911(14) 0.02403(14) 0.0293(10) Uani 1 1 d .
C25B C 1.0801(2) 0.37003(14) 0.10319(14) 0.0316(10) Uani 1 1 d .
C26A C 1.0116(2) 0.07772(13) 0.03572(15) 0.0382(12) Uani 1 1 d .
H26A H 1.0470 0.0559 0.0328 0.057 Uiso 1 1 calc R
H26B H 0.9834 0.0643 0.0090 0.057 Uiso 1 1 calc R
H26C H 0.9958 0.0741 0.0728 0.057 Uiso 1 1 calc R
C26B C 1.1379(2) 0.37124(16) 0.07479(15) 0.0422(12) Uani 1 1 d .
H26D H 1.1607 0.4023 0.0889 0.063 Uiso 1 1 calc R
H26E H 1.1322 0.3757 0.0352 0.063 Uiso 1 1 calc R
H26F H 1.1584 0.3366 0.0819 0.063 Uiso 1 1 calc R
C27A C 1.0491(2) 0.14272(15) -0.03421(14) 0.0406(12) Uani 1 1 d .
H27A H 1.0594 0.1811 -0.0425 0.061 Uiso 1 1 calc R
H27B H 1.0197 0.1300 -0.0602 0.061 Uiso 1 1 calc R
H27C H 1.0834 0.1194 -0.0373 0.061 Uiso 1 1 calc R
C27B C 1.0485(2) 0.42544(13) 0.09150(15) 0.0374(12) Uani 1 1 d .
H27D H 1.0697 0.4558 0.1088 0.056 Uiso 1 1 calc R
H27E H 1.0094 0.4238 0.1065 0.056 Uiso 1 1 calc R
H27F H 1.0466 0.4316 0.0518 0.056 Uiso 1 1 calc R
C28A C 0.9697(2) 0.17186(16) 0.02662(15) 0.0379(11) Uani 1 1 d .
H28A H 0.9524 0.1678 0.0631 0.057 Uiso 1 1 calc R
H28B H 0.9428 0.1580 -0.0012 0.057 Uiso 1 1 calc R
H28C H 0.9778 0.2109 0.0196 0.057 Uiso 1 1 calc R
C28B C 1.0449(2) 0.32258(14) 0.07711(14) 0.0322(10) Uani 1 1 d .
H28D H 1.0437 0.3275 0.0372 0.048 Uiso 1 1 calc R
H28E H 1.0056 0.3230 0.0918 0.048 Uiso 1 1 calc R
H28F H 1.0632 0.2871 0.0858 0.048 Uiso 1 1 calc R
C1S C 0.88546(19) 0.53756(12) 0.30489(13) 0.0280(10) Uani 1 1 d .
H1S1 H 0.9112 0.5691 0.3130 0.034 Uiso 1 1 calc R
H1S2 H 0.8479 0.5529 0.2932 0.034 Uiso 1 1 calc R
N1S N 0.91095(16) 0.50539(10) 0.25698(11) 0.0257(8) Uani 1 1 d .
C2S C 0.8763(2) 0.50513(14) 0.35751(13) 0.0342(11) Uani 1 1 d .
H2S1 H 0.9140 0.4933 0.3725 0.041 Uiso 1 1 calc R
H2S2 H 0.8531 0.4717 0.3497 0.041 Uiso 1 1 calc R
C3S C 0.8451(2) 0.54102(15) 0.39952(15) 0.0415(12) Uani 1 1 d .
H3S1 H 0.8693 0.5736 0.4083 0.050 Uiso 1 1 calc R
H3S2 H 0.8085 0.5545 0.3835 0.050 Uiso 1 1 calc R
C4S C 0.8325(3) 0.50945(18) 0.45154(16) 0.0585(16) Uani 1 1 d .
H4S1 H 0.8049 0.4799 0.4437 0.088 Uiso 1 1 calc R
H4S2 H 0.8162 0.5346 0.4790 0.088 Uiso 1 1 calc R
H4S3 H 0.8683 0.4934 0.4657 0.088 Uiso 1 1 calc R
C5S C 0.8702(2) 0.46003(13) 0.23860(14) 0.0286(10) Uani 1 1 d .
H5S1 H 0.8905 0.4367 0.2114 0.034 Uiso 1 1 calc R
H5S2 H 0.8612 0.4365 0.2707 0.034 Uiso 1 1 calc R
C6S C 0.8142(2) 0.47907(15) 0.21355(16) 0.0351(11) Uani 1 1 d .
H6S1 H 0.7966 0.5077 0.2372 0.042 Uiso 1 1 calc R
H6S2 H 0.8218 0.4957 0.1772 0.042 Uiso 1 1 calc R
C7S C 0.7734(2) 0.43215(16) 0.20731(18) 0.0463(13) Uani 1 1 d .
H7S1 H 0.7582 0.4220 0.2439 0.056 Uiso 1 1 calc R
H7S2 H 0.7947 0.3999 0.1927 0.056 Uiso 1 1 calc R
C8S C 0.7235(2) 0.44478(17) 0.16973(18) 0.0524(14) Uani 1 1 d .
H8S1 H 0.6983 0.4722 0.1871 0.079 Uiso 1 1 calc R
H8S2 H 0.7016 0.4109 0.1627 0.079 Uiso 1 1 calc R
H8S3 H 0.7381 0.4595 0.1350 0.079 Uiso 1 1 calc R
C9S C 0.96720(19) 0.47849(13) 0.27297(14) 0.0264(10) Uani 1 1 d .
H9S1 H 0.9810 0.4560 0.2417 0.032 Uiso 1 1 calc R
H9S2 H 0.9600 0.4531 0.3041 0.032 Uiso 1 1 calc R
C10S C 1.0143(2) 0.51841(13) 0.28919(14) 0.0292(10) Uani 1 1 d .
H10A H 1.0003 0.5424 0.3193 0.035 Uiso 1 1 calc R
H10B H 1.0240 0.5422 0.2575 0.035 Uiso 1 1 calc R
C11S C 1.0676(2) 0.48770(13) 0.30779(14) 0.0302(10) Uani 1 1 d .
H11A H 1.0998 0.5143 0.3109 0.036 Uiso 1 1 calc R
H11B H 1.0781 0.4604 0.2793 0.036 Uiso 1 1 calc R
C12S C 1.0608(2) 0.45771(15) 0.36259(14) 0.0382(12) Uani 1 1 d .
H12A H 1.0453 0.4833 0.3900 0.057 Uiso 1 1 calc R
H12B H 1.0984 0.4440 0.3748 0.057 Uiso 1 1 calc R
H12C H 1.0342 0.4266 0.3581 0.057 Uiso 1 1 calc R
C13S C 0.9195(2) 0.54665(12) 0.21085(13) 0.0283(10) Uani 1 1 d .
H13C H 0.8816 0.5631 0.2016 0.034 Uiso 1 1 calc R
H13D H 0.9446 0.5768 0.2243 0.034 Uiso 1 1 calc R
C14S C 0.9457(2) 0.52307(13) 0.15916(14) 0.0325(11) Uani 1 1 d .
H14C H 0.9221 0.4917 0.1460 0.039 Uiso 1 1 calc R
H14D H 0.9850 0.5092 0.1670 0.039 Uiso 1 1 calc R
C15S C 0.9484(2) 0.56754(14) 0.11501(15) 0.0414(13) Uani 1 1 d .
H15C H 0.9087 0.5805 0.1075 0.050 Uiso 1 1 calc R
H15D H 0.9704 0.5993 0.1297 0.050 Uiso 1 1 calc R
C16S C 0.9743(3) 0.55098(17) 0.06378(16) 0.0626(19) Uani 1 1 d .
H16C H 1.0131 0.5365 0.0707 0.094 Uiso 1 1 calc R
H16D H 0.9768 0.5829 0.0392 0.094 Uiso 1 1 calc R
H16E H 0.9507 0.5222 0.0466 0.094 Uiso 1 1 calc R
C1C C 1.1617(3) 0.5119(2) 0.1983(2) 0.084(2) Uani 1 1 d .
H1CA H 1.1758 0.5346 0.2293 0.101 Uiso 1 1 calc R
H1CB H 1.1441 0.4779 0.2136 0.101 Uiso 1 1 calc R
Cl1C Cl 1.10931(8) 0.54952(5) 0.16046(6) 0.0831(5) Uani 1 1 d .
Cl2C Cl 1.21938(9) 0.49420(7) 0.15581(6) 0.0942(5) Uani 1 1 d .

loop_
_atom_site_aniso_label
_atom_site_aniso_U_11
_atom_site_aniso_U_22
_atom_site_aniso_U_33
_atom_site_aniso_U_23
_atom_site_aniso_U_13
_atom_site_aniso_U_12
C1A 0.025(3) 0.0193(16) 0.0221(19) 0.0025(15) 0.003(2) -0.0017(15)
C1B 0.025(3) 0.0279(19) 0.026(2) -0.0020(16) -0.0027(19) 0.0043(18)
N1A 0.022(2) 0.0234(14) 0.0206(16) 0.0004(12) -0.0035(15) -0.0008(14)
N1B 0.024(2) 0.0242(15) 0.0219(16) 0.0024(11) -0.0009(15) 0.0005(14)
O1 0.042(2) 0.0274(12) 0.0144(11) 0.0006(10) -0.0002(13) 0.0003(11)
O1A 0.027(2) 0.0292(13) 0.0232(14) -0.0055(10) 0.0038(13) -0.0016(12)
O1B 0.022(2) 0.0367(14) 0.0246(14) 0.0060(10) -0.0058(13) -0.0083(12)
Zn1A 0.0229(3) 0.02363(19) 0.0183(2) -0.00100(17) 0.0019(2) -0.00061(18)
Zn1B 0.0213(3) 0.02296(19) 0.0197(2) -0.00079(17) -0.0024(2) -0.00017(18)
C2A 0.029(3) 0.0256(19) 0.030(2) -0.0028(15) 0.000(2) -0.0052(17)
C2B 0.031(3) 0.035(2) 0.027(2) -0.0010(16) -0.005(2) -0.0044(19)
N2A 0.029(3) 0.0231(15) 0.0211(16) 0.0001(12) 0.0003(15) 0.0020(14)
N2B 0.025(2) 0.0212(14) 0.0214(16) -0.0032(12) 0.0010(15) -0.0021(14)
O2A 0.0215(19) 0.0231(12) 0.0217(13) -0.0025(9) 0.0018(12) -0.0026(11)
O2B 0.0209(19) 0.0239(12) 0.0234(13) 0.0018(9) -0.0021(12) 0.0015(11)
C3A 0.027(3) 0.0309(19) 0.032(2) 0.0008(16) -0.006(2) -0.0056(17)
C3B 0.031(3) 0.050(2) 0.027(2) 0.0020(19) -0.009(2) -0.004(2)
C4A 0.029(3) 0.031(2) 0.038(2) 0.0061(17) 0.007(2) -0.0045(19)
C4B 0.027(3) 0.050(2) 0.038(2) 0.0029(19) -0.008(2) -0.007(2)
C5A 0.032(3) 0.0268(19) 0.026(2) 0.0030(15) 0.005(2) 0.0038(18)
C5B 0.033(3) 0.032(2) 0.032(2) 0.0030(16) -0.001(2) -0.0054(18)
C6A 0.030(3) 0.0235(18) 0.025(2) 0.0019(14) 0.0046(19) -0.0039(17)
C6B 0.023(3) 0.0281(18) 0.0199(19) -0.0002(15) -0.0030(18) -0.0027(17)
C7A 0.038(3) 0.0218(18) 0.0194(19) 0.0015(14) 0.0071(19) -0.0007(18)
C7B 0.023(3) 0.0197(18) 0.033(2) 0.0018(14) 0.0030(19) 0.0015(16)
C8A 0.037(4) 0.040(2) 0.029(2) -0.0011(17) -0.002(2) -0.003(2)
C8B 0.036(4) 0.045(2) 0.024(2) 0.0085(17) -0.008(2) -0.006(2)
C9A 0.041(4) 0.051(2) 0.027(2) 0.0031(18) 0.006(2) 0.002(2)
C9B 0.046(4) 0.079(3) 0.027(2) 0.016(2) -0.005(2) -0.013(3)
C10A 0.049(4) 0.047(2) 0.039(2) -0.0143(19) -0.003(2) 0.001(2)
C10B 0.055(4) 0.053(3) 0.038(3) 0.017(2) -0.006(3) -0.011(2)
C11A 0.039(4) 0.088(3) 0.033(3) -0.011(2) -0.010(2) -0.004(3)
C11B 0.036(4) 0.078(3) 0.030(2) 0.004(2) 0.001(2) 0.001(3)
C12A 0.034(3) 0.0163(17) 0.025(2) 0.0007(13) 0.0015(19) 0.0006(16)
C12B 0.029(3) 0.0212(17) 0.021(2) 0.0001(13) 0.0023(18) 0.0019(16)
C13A 0.035(3) 0.037(2) 0.022(2) -0.0039(16) 0.003(2) -0.0023(19)
C13B 0.024(3) 0.038(2) 0.029(2) -0.0015(16) 0.002(2) 0.0024(18)
C14A 0.038(4) 0.041(2) 0.019(2) -0.0026(16) 0.001(2) 0.002(2)
C14B 0.034(4) 0.053(2) 0.029(2) -0.0012(18) 0.007(2) 0.002(2)
C15A 0.046(4) 0.027(2) 0.026(2) -0.0013(15) -0.010(2) -0.0026(19)
C15B 0.043(4) 0.069(3) 0.020(2) -0.0076(19) 0.006(2) 0.003(3)
C16A 0.028(3) 0.0233(18) 0.028(2) 0.0007(15) -0.0030(19) -0.0041(16)
C16B 0.026(3) 0.054(2) 0.021(2) -0.0042(18) -0.0027(18) 0.001(2)
C17A 0.038(3) 0.0167(16) 0.020(2) -0.0008(14) -0.0014(19) 0.0034(16)
C17B 0.025(3) 0.0214(17) 0.024(2) -0.0033(14) -0.0001(17) 0.0047(16)
C18A 0.024(3) 0.0157(16) 0.028(2) -0.0003(13) -0.0024(19) 0.0001(16)
C18B 0.028(3) 0.0181(17) 0.0210(19) -0.0063(13) -0.0018(17) 0.0020(16)
C19A 0.026(3) 0.0162(16) 0.0247(19) 0.0036(13) 0.0033(19) 0.0008(15)
C19B 0.026(3) 0.0187(16) 0.0225(19) -0.0030(13) -0.0051(18) -0.0009(16)
C20A 0.027(3) 0.0249(19) 0.035(2) -0.0048(15) 0.001(2) -0.0014(17)
C20B 0.026(3) 0.0237(18) 0.025(2) 0.0001(14) -0.0060(19) 0.0020(16)
C21A 0.027(3) 0.031(2) 0.038(2) 0.0000(17) 0.010(2) -0.0043(18)
C21B 0.027(3) 0.0275(19) 0.034(2) -0.0025(15) -0.006(2) 0.0011(18)
C22A 0.038(3) 0.030(2) 0.024(2) 0.0000(16) 0.009(2) 0.0040(19)
C22B 0.027(3) 0.0246(18) 0.035(2) -0.0022(16) 0.004(2) -0.0061(16)
C23A 0.031(3) 0.0216(18) 0.024(2) 0.0017(14) 0.0051(19) 0.0065(17)
C23B 0.030(3) 0.0181(17) 0.029(2) -0.0009(14) -0.001(2) -0.0010(17)
C24A 0.021(3) 0.0194(17) 0.027(2) 0.0006(14) 0.0026(18) 0.0038(15)
C24B 0.024(3) 0.0187(16) 0.0240(19) -0.0025(15) 0.0001(19) -0.0026(15)
C25A 0.032(3) 0.032(2) 0.023(2) -0.0008(16) 0.0055(19) 0.0026(18)
C25B 0.030(3) 0.036(2) 0.028(2) 0.0040(16) 0.004(2) -0.0010(19)
C26A 0.048(4) 0.035(2) 0.031(2) -0.0071(16) -0.002(2) -0.008(2)
C26B 0.040(4) 0.058(3) 0.028(2) 0.0049(19) 0.001(2) -0.006(2)
C27A 0.047(4) 0.048(2) 0.027(2) -0.0021(17) 0.000(2) 0.004(2)
C27B 0.051(4) 0.030(2) 0.032(2) 0.0075(16) 0.003(2) 0.001(2)
C28A 0.033(3) 0.054(2) 0.026(2) 0.0002(18) -0.001(2) 0.004(2)
C28B 0.032(3) 0.038(2) 0.027(2) -0.0014(16) -0.0023(19) 0.004(2)
C1S 0.034(3) 0.0197(16) 0.030(2) -0.0015(15) 0.001(2) 0.0030(16)
N1S 0.027(2) 0.0204(14) 0.0299(17) 0.0030(12) -0.0013(16) -0.0021(14)
C2S 0.040(4) 0.034(2) 0.029(2) 0.0018(16) 0.005(2) -0.0007(19)
C3S 0.044(4) 0.043(2) 0.037(2) 0.0002(18) 0.007(2) -0.004(2)
C4S 0.064(5) 0.073(3) 0.039(3) 0.004(2) 0.016(3) -0.019(3)
C5S 0.032(3) 0.0247(18) 0.029(2) 0.0045(15) -0.0055(19) -0.0058(18)
C6S 0.030(3) 0.035(2) 0.040(2) -0.0062(16) -0.002(2) -0.0014(19)
C7S 0.042(4) 0.038(2) 0.059(3) 0.0085(19) -0.007(2) 0.003(2)
C8S 0.043(4) 0.051(3) 0.063(3) 0.010(2) -0.014(3) -0.001(2)
C9S 0.029(3) 0.0241(18) 0.026(2) 0.0040(15) -0.0015(19) 0.0031(17)
C10S 0.034(3) 0.0239(18) 0.030(2) 0.0032(14) -0.0014(19) -0.0050(17)
C11S 0.031(3) 0.0260(18) 0.033(2) -0.0040(16) -0.003(2) -0.0034(17)
C12S 0.041(4) 0.041(2) 0.032(2) 0.0047(17) -0.005(2) 0.000(2)
C13S 0.039(3) 0.0160(16) 0.030(2) 0.0055(14) -0.0033(19) -0.0010(17)
C14S 0.037(3) 0.032(2) 0.028(2) -0.0003(16) -0.001(2) -0.0035(19)
C15S 0.056(4) 0.036(2) 0.033(2) 0.0058(17) 0.002(2) -0.006(2)
C16S 0.103(6) 0.049(3) 0.036(3) 0.006(2) -0.001(3) -0.011(3)
C1C 0.109(8) 0.080(4) 0.063(4) 0.011(3) 0.026(4) 0.015(4)
Cl1C 0.0765(15) 0.0677(8) 0.1051(11) -0.0321(8) 0.0099(10) -0.0184(8)
Cl2C 0.0614(16) 0.1338(13) 0.0873(11) -0.0017(9) 0.0125(10) -0.0208(10)

loop_
_atom_type_symbol
_atom_type_description
_atom_type_scat_dispersion_real
_atom_type_scat_dispersion_imag
_atom_type_scat_source
C C 0.0033 0.0016 'International Tables Vol C Tables 4.2.6.8 and 6.1.1.4'
H H 0.0000 0.0000 'International Tables Vol C Tables 4.2.6.8 and 6.1.1.4'
N N 0.0061 0.0033 'International Tables Vol C Tables 4.2.6.8 and 6.1.1.4'
O O 0.0106 0.0060 'International Tables Vol C Tables 4.2.6.8 and 6.1.1.4'
Zn Zn 0.2839 1.4301 'International Tables Vol C Tables 4.2.6.8 and 6.1.1.4'
Cl Cl 0.1484 0.1585 'International Tables Vol C Tables 4.2.6.8 and 6.1.1.4'

loop_
_geom_angle_atom_site_label_1
_geom_angle_atom_site_label_2
_geom_angle_atom_site_label_3
_geom_angle
O1A C1A C6A 123.1(4)
O1A C1A C2A 119.6(3)
C6A C1A C2A 117.3(4)
O1B C1B C6B 122.6(3)
O1B C1B C2B 120.4(3)
C6B C1B C2B 116.9(4)
C7A N1A C12A 122.1(3)
C7A N1A Zn1A 122.7(3)
C12A N1A Zn1A 114.9(3)
C7B N1B C12B 122.3(3)
C7B N1B Zn1B 120.1(2)
C12B N1B Zn1B 116.3(3)
Zn1A O1 Zn1B 138.34(12)
C1A O1A Zn1A 126.0(2)
C1B O1B Zn1B 125.9(2)
O1 Zn1A O1A 103.79(11)
O1 Zn1A O2A 103.15(9)
O1A Zn1A O2A 95.36(10)
O1 Zn1A N1A 105.96(10)
O1A Zn1A N1A 88.50(12)
O2A Zn1A N1A 148.79(10)
O1 Zn1A N2A 102.96(11)
O1A Zn1A N2A 152.49(10)
O2A Zn1A N2A 84.71(11)
N1A Zn1A N2A 78.06(13)
O1 Zn1B O1B 104.69(10)
O1 Zn1B O2B 100.91(11)
O1B Zn1B O2B 96.30(10)
O1 Zn1B N1B 107.14(11)
O1B Zn1B N1B 86.14(12)
O2B Zn1B N1B 150.26(10)
O1 Zn1B N2B 108.01(10)
O1B Zn1B N2B 146.41(11)
O2B Zn1B N2B 85.02(11)
N1B Zn1B N2B 77.18(13)
C3A C2A C1A 117.9(4)
C3A C2A C8A 122.4(4)
C1A C2A C8A 119.6(4)
C3B C2B C1B 118.4(4)
C3B C2B C8B 122.1(3)
C1B C2B C8B 119.5(4)
C18A N2A C17A 122.9(3)
C18A N2A Zn1A 119.3(2)
C17A N2A Zn1A 113.8(3)
C18B N2B C17B 121.9(3)
C18B N2B Zn1B 121.8(3)
C17B N2B Zn1B 114.7(3)
C24A O2A Zn1A 121.94(19)
C24B O2B Zn1B 122.1(2)
C2A C3A C4A 124.5(4)
C2B C3B C4B 124.3(4)
C5A C4A C3A 118.4(4)
C5B C4B C3B 118.0(4)
C4A C5A C6A 121.1(4)
C4B C5B C6B 121.8(4)
C5A C6A C1A 120.5(4)
C5A C6A C7A 116.3(3)
C1A C6A C7A 123.2(4)
C5B C6B C7B 116.8(4)
C5B C6B C1B 120.6(3)
C7B C6B C1B 122.5(4)
N1A C7A C6A 126.8(3)
N1B C7B C6B 126.6(4)
C11A C8A C2A 112.1(4)
C11A C8A C9A 107.9(3)
C2A C8A C9A 108.7(3)
C11A C8A C10A 108.0(3)
C2A C8A C10A 111.5(3)
C9A C8A C10A 108.4(4)
C11B C8B C10B 111.1(4)
C11B C8B C9B 107.2(4)
C10B C8B C9B 107.5(3)
C11B C8B C2B 110.3(3)
C10B C8B C2B 109.4(3)
C9B C8B C2B 111.3(4)
C17A C12A C13A 119.0(4)
C17A C12A N1A 116.4(3)
C13A C12A N1A 124.7(4)
C13B C12B C17B 119.7(3)
C13B C12B N1B 124.3(4)
C17B C12B N1B 115.8(4)
C14A C13A C12A 120.0(4)
C14B C13B C12B 119.7(4)
C15A C14A C13A 120.3(4)
C15B C14B C13B 120.9(4)
C14A C15A C16A 120.6(4)
C14B C15B C16B 120.1(4)
C15A C16A C17A 119.9(4)
C15B C16B C17B 120.1(4)
C16A C17A C12A 120.2(3)
C16A C17A N2A 123.5(4)
C12A C17A N2A 116.2(4)
C12B C17B C16B 119.4(4)
C12B C17B N2B 115.8(3)
C16B C17B N2B 124.7(4)
N2A C18A C19A 126.1(4)
N2B C18B C19B 125.4(3)
C20A C19A C18A 116.7(3)
C20A C19A C24A 119.8(3)
C18A C19A C24A 123.5(4)
C20B C19B C18B 116.4(3)
C20B C19B C24B 120.3(4)
C18B C19B C24B 123.3(4)
C21A C20A C19A 121.8(4)
C21B C20B C19B 120.9(4)
C20A C21A C22A 117.8(4)
C20B C21B C22B 118.4(4)
C23A C22A C21A 123.9(3)
C23B C22B C21B 124.1(4)
C22A C23A C24A 119.0(4)
C22A C23A C25A 121.8(3)
C24A C23A C25A 119.2(4)
C22B C23B C24B 118.3(3)
C22B C23B C25B 121.6(4)
C24B C23B C25B 120.2(4)
O2A C24A C19A 122.0(3)
O2A C24A C23A 120.4(3)
C19A C24A C23A 117.6(4)
O2B C24B C23B 120.8(3)
O2B C24B C19B 121.7(4)
C23B C24B C19B 117.6(4)
C28A C25A C27A 108.5(3)
C28A C25A C23A 110.0(3)
C27A C25A C23A 111.3(4)
C28A C25A C26A 108.7(4)
C27A C25A C26A 107.5(3)
C23A C25A C26A 110.9(3)
C26B C25B C23B 113.0(4)
C26B C25B C28B 107.2(3)
C23B C25B C28B 109.2(3)
C26B C25B C27B 108.5(3)
C23B C25B C27B 110.3(3)
C28B C25B C27B 108.5(4)
C2S C1S N1S 115.9(3)
C9S N1S C5S 107.6(3)
C9S N1S C13S 111.3(3)
C5S N1S C13S 109.8(3)
C9S N1S C1S 111.0(3)
C5S N1S C1S 110.8(3)
C13S N1S C1S 106.4(2)
C1S C2S C3S 109.8(3)
C4S C3S C2S 111.6(3)
C6S C5S N1S 115.8(3)
C7S C6S C5S 110.9(3)
C6S C7S C8S 113.3(3)
N1S C9S C10S 114.6(3)
C9S C10S C11S 110.8(3)
C10S C11S C12S 114.2(4)
C14S C13S N1S 114.9(3)
C13S C14S C15S 109.8(3)
C16S C15S C14S 115.6(3)
Cl2C C1C Cl1C 110.0(3)

loop_
_geom_bond_atom_site_label_1
_geom_bond_atom_site_label_2
_geom_bond_distance
C1A O1A 1.279(5)
C1A C6A 1.438(5)
C1A C2A 1.459(6)
C1B O1B 1.281(5)
C1B C6B 1.450(5)
C1B C2B 1.453(5)
N1A C7A 1.274(5)
N1A C12A 1.416(5)
N1A Zn1A 2.089(3)
N1B C7B 1.296(5)
N1B C12B 1.410(4)
N1B Zn1B 2.082(4)
O1 Zn1A 1.941(2)
O1 Zn1B 1.943(2)
O1A Zn1A 1.965(3)
O1B Zn1B 1.985(3)
Zn1A O2A 1.993(2)
Zn1A N2A 2.120(3)
Zn1B O2B 1.996(3)
Zn1B N2B 2.122(3)
C2A C3A 1.359(6)
C2A C8A 1.535(5)
C2B C3B 1.356(6)
C2B C8B 1.534(6)
N2A C18A 1.290(5)
N2A C17A 1.417(4)
N2B C18B 1.280(5)
N2B C17B 1.419(5)
O2A C24A 1.291(4)
O2B C24B 1.295(5)
C3A C4A 1.402(5)
C3B C4B 1.399(6)
C4A C5A 1.366(6)
C4B C5B 1.375(5)
C5A C6A 1.403(6)
C5B C6B 1.376(6)
C6A C7A 1.438(6)
C6B C7B 1.419(5)
C8A C11A 1.528(7)
C8A C9A 1.544(5)
C8A C10A 1.557(6)
C8B C11B 1.507(7)
C8B C10B 1.532(5)
C8B C9B 1.534(5)
C12A C17A 1.396(6)
C12A C13A 1.400(4)
C12B C13B 1.389(6)
C12B C17B 1.389(6)
C13A C14A 1.387(6)
C13B C14B 1.371(5)
C14A C15A 1.375(6)
C14B C15B 1.364(7)
C15A C16A 1.376(5)
C15B C16B 1.376(6)
C16A C17A 1.393(5)
C16B C17B 1.390(4)
C18A C19A 1.413(5)
C18B C19B 1.436(5)
C19A C20A 1.401(6)
C19A C24A 1.432(5)
C19B C20B 1.400(6)
C19B C24B 1.445(5)
C20A C21A 1.366(5)
C20B C21B 1.366(6)
C21A C22A 1.407(6)
C21B C22B 1.404(5)
C22A C23A 1.351(6)
C22B C23B 1.364(6)
C23A C24A 1.441(5)
C23A C25A 1.542(6)
C23B C24B 1.434(6)
C23B C25B 1.533(5)
C25A C28A 1.516(6)
C25A C27A 1.525(5)
C25A C26A 1.546(5)
C25B C26B 1.510(6)
C25B C28B 1.546(5)
C25B C27B 1.555(5)
C1S C2S 1.519(4)
C1S N1S 1.523(4)
N1S C9S 1.510(5)
N1S C5S 1.516(5)
N1S C13S 1.517(4)
C2S C3S 1.525(5)
C3S C4S 1.509(5)
C5S C6S 1.509(6)
C6S C7S 1.485(6)
C7S C8S 1.508(6)
C9S C10S 1.511(5)
C10S C11S 1.513(6)
C11S C12S 1.529(4)
C13S C14S 1.511(5)
C14S C15S 1.524(4)
C15S C16S 1.442(5)
C1C Cl2C 1.745(6)
C1C Cl1C 1.778(6)

loop_
_geom_torsion_atom_site_label_1
_geom_torsion_atom_site_label_2
_geom_torsion_atom_site_label_3
_geom_torsion_atom_site_label_4
_geom_torsion
C6A C1A O1A Zn1A -31.6(4)
C2A C1A O1A Zn1A 148.8(2)
C6B C1B O1B Zn1B 27.8(5)
C2B C1B O1B Zn1B -155.4(3)
Zn1B O1 Zn1A O1A 99.4(2)
Zn1B O1 Zn1A O2A -161.6(2)
Zn1B O1 Zn1A N1A 7.0(3)
Zn1B O1 Zn1A N2A -74.1(3)
C1A O1A Zn1A O1 -71.3(3)
C1A O1A Zn1A O2A -176.2(3)
C1A O1A Zn1A N1A 34.8(3)
C1A O1A Zn1A N2A 94.9(3)
C7A N1A Zn1A O1 80.7(3)
C12A N1A Zn1A O1 -93.6(2)
C7A N1A Zn1A O1A -23.2(3)
C12A N1A Zn1A O1A 162.5(2)
C7A N1A Zn1A O2A -121.1(3)
C12A N1A Zn1A O2A 64.6(3)
C7A N1A Zn1A N2A -179.1(3)
C12A N1A Zn1A N2A 6.7(2)
Zn1A O1 Zn1B O1B -141.7(2)
Zn1A O1 Zn1B O2B 118.8(2)
Zn1A O1 Zn1B N1B -51.2(3)
Zn1A O1 Zn1B N2B 30.5(3)
C1B O1B Zn1B O1 66.2(3)
C1B O1B Zn1B O2B 169.2(3)
C1B O1B Zn1B N1B -40.5(3)
C1B O1B Zn1B N2B -100.3(3)
C7B N1B Zn1B O1 -66.1(3)
C12B N1B Zn1B O1 101.8(2)
C7B N1B Zn1B O1B 38.1(3)
C12B N1B Zn1B O1B -154.1(2)
C7B N1B Zn1B O2B 134.0(3)
C12B N1B Zn1B O2B -58.1(3)
C7B N1B Zn1B N2B -171.2(3)
C12B N1B Zn1B N2B -3.4(2)
O1A C1A C2A C3A 174.6(3)
C6A C1A C2A C3A -5.0(5)
O1A C1A C2A C8A -8.3(5)
C6A C1A C2A C8A 172.1(3)
O1B C1B C2B C3B -176.7(4)
C6B C1B C2B C3B 0.3(5)
O1B C1B C2B C8B 4.5(5)
C6B C1B C2B C8B -178.4(3)
O1 Zn1A N2A C18A -61.7(3)
O1A Zn1A N2A C18A 132.1(3)
O2A Zn1A N2A C18A 40.7(2)
N1A Zn1A N2A C18A -165.5(3)
O1 Zn1A N2A C17A 96.8(2)
O1A Zn1A N2A C17A -69.5(3)
O2A Zn1A N2A C17A -160.9(2)
N1A Zn1A N2A C17A -7.09(19)
O1 Zn1B N2B C18B 63.8(3)
O1B Zn1B N2B C18B -130.0(3)
O2B Zn1B N2B C18B -36.1(3)
N1B Zn1B N2B C18B 167.9(3)
O1 Zn1B N2B C17B -101.7(2)
O1B Zn1B N2B C17B 64.5(3)
O2B Zn1B N2B C17B 158.4(2)
N1B Zn1B N2B C17B 2.4(2)
O1 Zn1A O2A C24A 52.7(3)
O1A Zn1A O2A C24A 158.2(3)
N1A Zn1A O2A C24A -105.8(3)
N2A Zn1A O2A C24A -49.4(3)
O1 Zn1B O2B C24B -58.6(3)
O1B Zn1B O2B C24B -164.9(2)
N1B Zn1B O2B C24B 101.8(3)
N2B Zn1B O2B C24B 48.8(2)
C1A C2A C3A C4A 1.2(5)
C8A C2A C3A C4A -175.8(3)
C1B C2B C3B C4B 0.2(6)
C8B C2B C3B C4B 178.9(4)
C2A C3A C4A C5A 2.1(5)
C2B C3B C4B C5B -1.1(7)
C3A C4A C5A C6A -1.3(5)
C3B C4B C5B C6B 1.5(6)
C4A C5A C6A C1A -2.8(5)
C4A C5A C6A C7A 178.1(3)
O1A C1A C6A C5A -173.8(3)
C2A C1A C6A C5A 5.9(5)
O1A C1A C6A C7A 5.3(5)
C2A C1A C6A C7A -175.0(3)
C4B C5B C6B C7B 174.2(3)
C4B C5B C6B C1B -1.0(6)
O1B C1B C6B C5B 177.1(4)
C2B C1B C6B C5B 0.1(5)
O1B C1B C6B C7B 2.1(6)
C2B C1B C6B C7B -174.8(3)
C12A N1A C7A C6A -176.9(3)
Zn1A N1A C7A C6A 9.3(5)
C5A C6A C7A N1A -175.3(3)
C1A C6A C7A N1A 5.6(5)
C12B N1B C7B C6B 166.8(3)
Zn1B N1B C7B C6B -26.1(5)
C5B C6B C7B N1B -176.3(4)
C1B C6B C7B N1B -1.3(6)
C3A C2A C8A C11A -4.5(5)
C1A C2A C8A C11A 178.5(3)
C3A C2A C8A C9A 114.7(4)
C1A C2A C8A C9A -62.2(5)
C3A C2A C8A C10A -125.8(4)
C1A C2A C8A C10A 57.3(4)
C3B C2B C8B C11B -120.2(5)
C1B C2B C8B C11B 58.5(5)
C3B C2B C8B C10B 117.3(4)
C1B C2B C8B C10B -64.0(5)
C3B C2B C8B C9B -1.3(6)
C1B C2B C8B C9B 177.3(4)
C7A N1A C12A C17A -179.7(3)
Zn1A N1A C12A C17A -5.4(3)
C7A N1A C12A C13A 1.4(5)
Zn1A N1A C12A C13A 175.6(2)
C7B N1B C12B C13B -13.4(5)
Zn1B N1B C12B C13B 179.1(3)
C7B N1B C12B C17B 171.5(3)
Zn1B N1B C12B C17B 3.9(4)
C17A C12A C13A C14A 0.0(5)
N1A C12A C13A C14A 178.9(3)
C17B C12B C13B C14B -1.7(5)
N1B C12B C13B C14B -176.6(3)
C12A C13A C14A C15A -0.8(5)
C12B C13B C14B C15B 2.5(6)
C13A C14A C15A C16A 0.4(5)
C13B C14B C15B C16B -1.8(6)
C14A C15A C16A C17A 0.9(5)
C14B C15B C16B C17B 0.3(6)
C15A C16A C17A C12A -1.8(5)
C15A C16A C17A N2A -178.4(3)
C13A C12A C17A C16A 1.3(5)
N1A C12A C17A C16A -177.8(3)
C13A C12A C17A N2A 178.2(3)
N1A C12A C17A N2A -0.9(4)
C18A N2A C17A C16A -19.1(5)
Zn1A N2A C17A C16A -176.7(2)
C18A N2A C17A C12A 164.1(3)
Zn1A N2A C17A C12A 6.6(3)
C13B C12B C17B C16B 0.2(5)
N1B C12B C17B C16B 175.5(3)
C13B C12B C17B N2B -177.2(3)
N1B C12B C17B N2B -1.8(4)
C15B C16B C17B C12B 0.5(5)
C15B C16B C17B N2B 177.6(3)
C18B N2B C17B C12B -166.6(3)
Zn1B N2B C17B C12B -1.1(4)
C18B N2B C17B C16B 16.2(5)
Zn1B N2B C17B C16B -178.3(3)
C17A N2A C18A C19A 178.1(3)
Zn1A N2A C18A C19A -25.5(4)
C17B N2B C18B C19B -177.7(3)
Zn1B N2B C18B C19B 17.8(4)
N2A C18A C19A C20A 179.6(3)
N2A C18A C19A C24A 0.5(5)
N2B C18B C19B C20B -175.5(3)
N2B C18B C19B C24B 5.0(5)
C18A C19A C20A C21A -177.8(3)
C24A C19A C20A C21A 1.4(5)
C18B C19B C20B C21B 178.5(3)
C24B C19B C20B C21B -2.0(5)
C19A C20A C21A C22A 2.1(5)
C19B C20B C21B C22B -2.5(5)
C20A C21A C22A C23A -2.7(6)
C20B C21B C22B C23B 2.3(5)
C21A C22A C23A C24A -0.3(6)
C21A C22A C23A C25A 176.1(3)
C21B C22B C23B C24B 2.5(5)
C21B C22B C23B C25B -177.1(3)
Zn1A O2A C24A C19A 41.6(4)
Zn1A O2A C24A C23A -140.7(2)
C20A C19A C24A O2A 173.5(3)
C18A C19A C24A O2A -7.4(5)
C20A C19A C24A C23A -4.3(5)
C18A C19A C24A C23A 174.9(3)
C22A C23A C24A O2A -174.1(3)
C25A C23A C24A O2A 9.4(5)
C22A C23A C24A C19A 3.7(5)
C25A C23A C24A C19A -172.8(3)
Zn1B O2B C24B C23B 138.1(2)
Zn1B O2B C24B C19B -43.2(4)
C22B C23B C24B O2B 172.0(3)
C25B C23B C24B O2B -8.5(5)
C22B C23B C24B C19B -6.8(4)
C25B C23B C24B C19B 172.8(3)
C20B C19B C24B O2B -172.0(3)
C18B C19B C24B O2B 7.4(5)
C20B C19B C24B C23B 6.7(4)
C18B C19B C24B C23B -173.9(3)
C22A C23A C25A C28A -119.2(4)
C24A C23A C25A C28A 57.2(4)
C22A C23A C25A C27A 1.0(5)
C24A C23A C25A C27A 177.4(3)
C22A C23A C25A C26A 120.6(4)
C24A C23A C25A C26A -63.0(4)
C22B C23B C25B C26B 2.1(5)
C24B C23B C25B C26B -177.4(3)
C22B C23B C25B C28B 121.3(4)
C24B C23B C25B C28B -58.3(4)
C22B C23B C25B C27B -119.5(4)
C24B C23B C25B C27B 60.9(4)
C2S C1S N1S C9S -55.4(4)
C2S C1S N1S C5S 64.1(4)
C2S C1S N1S C13S -176.6(4)
N1S C1S C2S C3S -174.3(4)
C1S C2S C3S C4S 177.2(4)
C9S N1S C5S C6S -172.0(3)
C13S N1S C5S C6S -50.7(4)
C1S N1S C5S C6S 66.5(4)
N1S C5S C6S C7S -168.9(3)
C5S C6S C7S C8S -165.0(4)
C5S N1S C9S C10S 176.4(3)
C13S N1S C9S C10S 56.1(4)
C1S N1S C9S C10S -62.2(4)
N1S C9S C10S C11S 176.5(3)
C9S C10S C11S C12S -69.7(4)
C9S N1S C13S C14S 58.0(4)
C5S N1S C13S C14S -61.1(5)
C1S N1S C13S C14S 179.0(4)
N1S C13S C14S C15S 176.4(4)
C13S C14S C15S C16S 178.1(4)
